data_4119349
loop_
_publ_author_name
'Grazia Cafeo'
'Grazia Carbotti'
'Angela Cuzzola'
'Marina Fabbi'
'Silvano Ferrini'
'Franz H. Kohnke'
'Georgia Papanikolaou'
'Maria Rosaria Plutino'
'Camillo Rosano'
'Andrew J. P. White'

_publ_section_title
;
 Drug Delivery with a Calixpyrrole-trans-Pt(II) Complex
;
_journal_name_full 'Journal of the American Chemical Society'
_journal_page_first 2544
_journal_page_last 2551
_journal_paper_doi 10.1021/ja307791j
_journal_volume 135
_journal_year 2013
_chemical_formula_moiety 'C35 H45 Cl2 N5 O Pt S, C2 H6 O S, C2 H3 N'
_chemical_formula_sum 'C39 H54 Cl2 N6 O2 Pt S2'
_chemical_formula_weight 968.99
_chemical_name_systematic
; 
 ? 
;
_space_group_IT_number 14
_symmetry_cell_setting monoclinic
_symmetry_space_group_name_Hall '-P 2yn'
_symmetry_space_group_name_H-M 'P 1 21/n 1'
_atom_sites_solution_hydrogens geom
_atom_sites_solution_primary direct
_atom_sites_solution_secondary difmap
_audit_creation_method SHELXL-97
_cell_angle_alpha 90.00
_cell_angle_beta 99.5309(11)
_cell_angle_gamma 90.00
_cell_formula_units_Z 4
_cell_length_a 13.52737(15)
_cell_length_b 17.6421(2)
_cell_length_c 18.1903(2)
_cell_measurement_reflns_used 22853
_cell_measurement_temperature 173(2)
_cell_measurement_theta_max 72.2509
_cell_measurement_theta_min 2.4609
_cell_volume 4281.21(8)
_computing_cell_refinement 'CrysAlis RED, Oxford Diffraction Ltd'
_computing_data_collection 'CrysAlis CCD, Oxford Diffraction Ltd'
_computing_data_reduction 'CrysAlis RED, Oxford Diffraction Ltd'
_computing_molecular_graphics 'Bruker SHELXTL'
_computing_publication_material 'Bruker SHELXTL'
_computing_structure_refinement 'SHELXL-97 (Sheldrick, 1997)'
_computing_structure_solution 'SHELXS-97 (Sheldrick, 1990)'
_diffrn_ambient_temperature 173(2)
_diffrn_detector_area_resol_mean 8.2556
_diffrn_measured_fraction_theta_full 0.990
_diffrn_measured_fraction_theta_max 0.990
_diffrn_measurement_device_type 'OD Xcalibur PX Ultra'
_diffrn_measurement_method 'omega scans'
_diffrn_radiation_monochromator graphite
_diffrn_radiation_source 'Enhance Ultra (Cu) x-ray Source'
_diffrn_radiation_type CuK\a
_diffrn_radiation_wavelength 1.54184
_diffrn_reflns_av_R_equivalents 0.0379
_diffrn_reflns_av_sigmaI/netI 0.0291
_diffrn_reflns_limit_h_max 13
_diffrn_reflns_limit_h_min -16
_diffrn_reflns_limit_k_max 20
_diffrn_reflns_limit_k_min -21
_diffrn_reflns_limit_l_max 22
_diffrn_reflns_limit_l_min -22
_diffrn_reflns_number 35111
_diffrn_reflns_theta_full 72.40
_diffrn_reflns_theta_max 72.40
_diffrn_reflns_theta_min 3.51
_diffrn_standards_number 0
_exptl_absorpt_coefficient_mu 8.503
_exptl_absorpt_correction_T_max 0.495
_exptl_absorpt_correction_T_min 0.307
_exptl_absorpt_correction_type analytical
_exptl_absorpt_process_details
; 
CrysAlisPro, Oxford Diffraction Ltd., 
Version 1.171.34.40 (release 27-08-2010 CrysAlis171 .NET) 
(compiled Aug 27 2010,11:50:40) 
Analytical numeric absorption correction using a multifaceted crystal 
model based on expressions derived by R.C. Clark & J.S. Reid. 
(Clark, R. C. & Reid, J. S. (1995). Acta Cryst. A51, 887-897) 
;
_exptl_crystal_colour Yellow
_exptl_crystal_density_diffrn 1.503
_exptl_crystal_description blocks
_exptl_crystal_F_000 1960
_exptl_crystal_size_max 0.19
_exptl_crystal_size_mid 0.16
_exptl_crystal_size_min 0.11
_refine_diff_density_max 1.679
_refine_diff_density_min -1.353
_refine_diff_density_rms 0.143
_refine_ls_extinction_method none
_refine_ls_goodness_of_fit_ref 1.061
_refine_ls_hydrogen_treatment constr
_refine_ls_matrix_type full
_refine_ls_number_parameters 470
_refine_ls_number_reflns 8394
_refine_ls_number_restraints 0
_refine_ls_restrained_S_all 1.061
_refine_ls_R_factor_all 0.0413
_refine_ls_R_factor_gt 0.0361
_refine_ls_shift/su_max 0.001
_refine_ls_shift/su_mean 0.000
_refine_ls_structure_factor_coef Fsqd
_refine_ls_weighting_details 'calc w=1/[\s^2^(Fo^2^)+(0.0626P)^2^+10.7622P] where P=(Fo^2^+2Fc^2^)/3'
_refine_ls_weighting_scheme calc
_refine_ls_wR_factor_gt 0.1077
_refine_ls_wR_factor_ref 0.1109
_reflns_number_gt 7474
_reflns_number_total 8394
_reflns_threshold_expression >2sigma(I)
_cod_data_source_file ja307791j_si_002.cif
_cod_data_source_block trans-5
_cod_database_code 4119349

loop_
_symmetry_equiv_pos_as_xyz
'x, y, z'
'-x+1/2, y+1/2, -z+1/2'
'-x, -y, -z'
'x-1/2, -y-1/2, z-1/2'

loop_
_atom_site_label
_atom_site_type_symbol
_atom_site_fract_x
_atom_site_fract_y
_atom_site_fract_z
_atom_site_U_iso_or_equiv
_atom_site_adp_type
_atom_site_occupancy
_atom_site_symmetry_multiplicity
_atom_site_calc_flag
_atom_site_refinement_flags
Pt Pt 0.391496(13) 0.266094(10) 0.692423(10) 0.02769(8) Uani 1 1 d .
Cl1 Cl 0.52043(9) 0.18717(7) 0.74235(8) 0.0445(3) Uani 1 1 d .
Cl2 Cl 0.26898(8) 0.35243(6) 0.64527(7) 0.0384(2) Uani 1 1 d .
C1 C 0.6101(3) 0.3984(2) 0.3667(2) 0.0250(8) Uani 1 1 d .
N2 N 0.5278(3) 0.3536(2) 0.34165(19) 0.0251(7) Uani 1 1 d .
H2A H 0.5136 0.3096 0.3626 0.030 Uiso 1 1 calc R
C3 C 0.4701(3) 0.3860(2) 0.2798(2) 0.0268(8) Uani 1 1 d .
C4 C 0.5184(3) 0.4514(2) 0.2647(3) 0.0308(9) Uani 1 1 d .
H4A H 0.4970 0.4852 0.2246 0.037 Uiso 1 1 calc R
C5 C 0.6054(3) 0.4593(3) 0.3192(2) 0.0294(9) Uani 1 1 d .
H5A H 0.6523 0.4998 0.3225 0.035 Uiso 1 1 calc R
C6 C 0.3754(3) 0.3481(3) 0.2404(3) 0.0312(9) Uani 1 1 d .
C7 C 0.3077(4) 0.3272(3) 0.2974(3) 0.0396(11) Uani 1 1 d .
H7A H 0.3427 0.2912 0.3337 0.059 Uiso 1 1 calc R
H7B H 0.2457 0.3041 0.2715 0.059 Uiso 1 1 calc R
H7C H 0.2914 0.3731 0.3233 0.059 Uiso 1 1 calc R
C8 C 0.3186(4) 0.4049(3) 0.1847(3) 0.0433(12) Uani 1 1 d .
H8A H 0.3605 0.4190 0.1478 0.065 Uiso 1 1 calc R
H8B H 0.3026 0.4503 0.2115 0.065 Uiso 1 1 calc R
H8C H 0.2564 0.3816 0.1594 0.065 Uiso 1 1 calc R
C9 C 0.4026(3) 0.2787(3) 0.1978(3) 0.0307(9) Uani 1 1 d .
N10 N 0.4235(3) 0.2095(2) 0.2318(2) 0.0318(8) Uani 1 1 d .
H10A H 0.4205 0.1993 0.2799 0.038 Uiso 1 1 calc R
C11 C 0.4500(3) 0.1582(3) 0.1809(3) 0.0302(9) Uani 1 1 d .
C12 C 0.4464(3) 0.1954(3) 0.1151(3) 0.0328(9) Uani 1 1 d .
H12A H 0.4615 0.1745 0.0701 0.039 Uiso 1 1 calc R
C13 C 0.4160(3) 0.2711(3) 0.1256(3) 0.0319(9) Uani 1 1 d .
H13A H 0.4066 0.3097 0.0887 0.038 Uiso 1 1 calc R
C14 C 0.4647(4) 0.0744(3) 0.2007(3) 0.0346(10) Uani 1 1 d .
C15 C 0.5149(4) 0.0349(3) 0.1412(3) 0.0434(12) Uani 1 1 d .
H15A H 0.5811 0.0574 0.1407 0.065 Uiso 1 1 calc R
H15B H 0.4732 0.0413 0.0922 0.065 Uiso 1 1 calc R
H15C H 0.5225 -0.0193 0.1528 0.065 Uiso 1 1 calc R
C16 C 0.3613(4) 0.0379(3) 0.2003(4) 0.0494(13) Uani 1 1 d .
H16A H 0.3279 0.0627 0.2378 0.074 Uiso 1 1 calc R
H16B H 0.3697 -0.0161 0.2119 0.074 Uiso 1 1 calc R
H16C H 0.3204 0.0441 0.1509 0.074 Uiso 1 1 calc R
C17 C 0.5279(4) 0.0655(3) 0.2765(3) 0.0345(10) Uani 1 1 d .
N18 N 0.6223(3) 0.0959(2) 0.2935(2) 0.0316(8) Uani 1 1 d .
H18A H 0.6520 0.1239 0.2620 0.038 Uiso 1 1 calc R
C19 C 0.6657(4) 0.0779(3) 0.3658(3) 0.0340(10) Uani 1 1 d .
C20 C 0.5968(4) 0.0352(3) 0.3941(3) 0.0424(11) Uani 1 1 d .
H20A H 0.6051 0.0143 0.4429 0.051 Uiso 1 1 calc R
C21 C 0.5102(4) 0.0274(3) 0.3383(3) 0.0426(11) Uani 1 1 d .
H21A H 0.4508 0.0005 0.3432 0.051 Uiso 1 1 calc R
C22 C 0.7706(4) 0.1017(3) 0.3984(3) 0.0356(10) Uani 1 1 d .
C23 C 0.8462(4) 0.0657(3) 0.3547(3) 0.0468(13) Uani 1 1 d .
H23A H 0.8322 0.0828 0.3027 0.070 Uiso 1 1 calc R
H23B H 0.8406 0.0104 0.3564 0.070 Uiso 1 1 calc R
H23C H 0.9143 0.0809 0.3770 0.070 Uiso 1 1 calc R
C24 C 0.7952(5) 0.0733(3) 0.4793(3) 0.0490(14) Uani 1 1 d .
H24A H 0.7480 0.0956 0.5087 0.074 Uiso 1 1 calc R
H24B H 0.8637 0.0883 0.5008 0.074 Uiso 1 1 calc R
H24C H 0.7897 0.0179 0.4801 0.074 Uiso 1 1 calc R
C25 C 0.7830(4) 0.1879(3) 0.3988(2) 0.0318(9) Uani 1 1 d .
N26 N 0.7103(3) 0.2369(2) 0.4156(2) 0.0285(7) Uani 1 1 d .
H26A H 0.6481 0.2230 0.4217 0.034 Uiso 1 1 calc R
C27 C 0.7466(3) 0.3099(2) 0.4218(2) 0.0265(8) Uani 1 1 d .
C28 C 0.8436(3) 0.3062(3) 0.4083(3) 0.0321(9) Uani 1 1 d .
H28A H 0.8881 0.3479 0.4091 0.039 Uiso 1 1 calc R
C29 C 0.8657(4) 0.2310(3) 0.3935(3) 0.0351(10) Uani 1 1 d .
H29A H 0.9274 0.2129 0.3817 0.042 Uiso 1 1 calc R
C30 C 0.6845(3) 0.3783(2) 0.4359(2) 0.0261(8) Uani 1 1 d .
C31 C 0.7559(3) 0.4461(3) 0.4555(3) 0.0323(9) Uani 1 1 d .
H31A H 0.7929 0.4555 0.4144 0.049 Uiso 1 1 calc R
H31B H 0.8033 0.4347 0.5010 0.049 Uiso 1 1 calc R
H31C H 0.7169 0.4913 0.4636 0.049 Uiso 1 1 calc R
C32 C 0.6312(3) 0.3665(2) 0.5037(2) 0.0256(8) Uani 1 1 d .
C33 C 0.5389(4) 0.4003(3) 0.5072(3) 0.0324(9) Uani 1 1 d .
H33A H 0.5049 0.4267 0.4650 0.039 Uiso 1 1 calc R
C34 C 0.4962(3) 0.3961(3) 0.5708(3) 0.0317(9) Uani 1 1 d .
H34A H 0.4332 0.4194 0.5719 0.038 Uiso 1 1 calc R
C35 C 0.5448(3) 0.3581(2) 0.6329(2) 0.0281(8) Uani 1 1 d .
C36 C 0.6373(3) 0.3239(3) 0.6310(3) 0.0335(9) Uani 1 1 d .
H36A H 0.6713 0.2979 0.6735 0.040 Uiso 1 1 calc R
C37 C 0.6788(3) 0.3283(3) 0.5669(3) 0.0314(9) Uani 1 1 d .
H37A H 0.7416 0.3047 0.5657 0.038 Uiso 1 1 calc R
N38 N 0.4979(3) 0.3532(2) 0.6993(2) 0.0316(8) Uani 1 1 d .
H38A H 0.4680 0.3977 0.7059 0.038 Uiso 1 1 calc R
H38B H 0.5456 0.3452 0.7393 0.038 Uiso 1 1 calc R
S40 S 0.27719(8) 0.17517(6) 0.67823(6) 0.0302(2) Uani 1 1 d .
O40 O 0.2451(3) 0.1498(2) 0.6012(2) 0.0447(8) Uani 1 1 d .
C41 C 0.1710(3) 0.2043(3) 0.7168(3) 0.0357(10) Uani 1 1 d .
H41A H 0.1207 0.1638 0.7104 0.054 Uiso 1 1 calc R
H41B H 0.1424 0.2502 0.6913 0.054 Uiso 1 1 calc R
H41C H 0.1913 0.2150 0.7701 0.054 Uiso 1 1 calc R
C42 C 0.3158(4) 0.0950(3) 0.7340(3) 0.0376(10) Uani 1 1 d .
H42A H 0.2632 0.0563 0.7259 0.056 Uiso 1 1 calc R
H42B H 0.3280 0.1098 0.7866 0.056 Uiso 1 1 calc R
H42C H 0.3776 0.0745 0.7204 0.056 Uiso 1 1 calc R
S50 S 0.43292(16) 0.19861(11) 0.47253(11) 0.0695(5) Uani 1 1 d .
O50 O 0.4866(3) 0.2126(2) 0.4102(2) 0.0518(9) Uani 1 1 d .
C51 C 0.3532(6) 0.1187(5) 0.4480(5) 0.082(2) Uani 1 1 d .
H51A H 0.3011 0.1320 0.4059 0.123 Uiso 1 1 calc R
H51B H 0.3218 0.1041 0.4907 0.123 Uiso 1 1 calc R
H51C H 0.3930 0.0763 0.4339 0.123 Uiso 1 1 calc R
C52 C 0.5130(8) 0.1553(5) 0.5451(4) 0.081(2) Uani 1 1 d .
H52A H 0.5651 0.1913 0.5665 0.122 Uiso 1 1 calc R
H52B H 0.5444 0.1110 0.5260 0.122 Uiso 1 1 calc R
H52C H 0.4748 0.1392 0.5836 0.122 Uiso 1 1 calc R
N60 N 0.1226(7) 0.1530(7) 0.3572(5) 0.116(3) Uani 1 1 d .
C61 C 0.1333(7) 0.2022(8) 0.4019(5) 0.101(3) Uani 1 1 d .
C62 C 0.1457(10) 0.2629(7) 0.4574(7) 0.115(4) Uani 1 1 d .
H62A H 0.1198 0.2461 0.5019 0.172 Uiso 1 1 calc R
H62B H 0.1086 0.3079 0.4366 0.172 Uiso 1 1 calc R
H62C H 0.2170 0.2754 0.4708 0.172 Uiso 1 1 calc R

loop_
_atom_site_aniso_label
_atom_site_aniso_U_11
_atom_site_aniso_U_22
_atom_site_aniso_U_33
_atom_site_aniso_U_23
_atom_site_aniso_U_13
_atom_site_aniso_U_12
Pt 0.02918(12) 0.02505(12) 0.03063(12) 0.00270(6) 0.01018(7) 0.00167(6)
Cl1 0.0338(5) 0.0401(6) 0.0600(7) 0.0150(5) 0.0094(5) 0.0081(5)
Cl2 0.0336(5) 0.0273(5) 0.0536(7) 0.0086(5) 0.0056(5) 0.0032(4)
C1 0.028(2) 0.0199(19) 0.028(2) -0.0007(15) 0.0075(16) 0.0007(15)
N2 0.0253(16) 0.0213(17) 0.0292(17) 0.0025(13) 0.0060(13) -0.0006(13)
C3 0.031(2) 0.0205(19) 0.030(2) -0.0003(16) 0.0064(16) 0.0051(16)
C4 0.039(2) 0.022(2) 0.032(2) 0.0046(16) 0.0088(18) 0.0054(17)
C5 0.036(2) 0.022(2) 0.031(2) 0.0009(16) 0.0099(17) -0.0012(16)
C6 0.027(2) 0.029(2) 0.036(2) -0.0004(18) 0.0026(17) 0.0045(17)
C7 0.031(2) 0.045(3) 0.044(3) -0.004(2) 0.0099(19) 0.002(2)
C8 0.043(3) 0.036(3) 0.046(3) -0.002(2) -0.006(2) 0.012(2)
C9 0.028(2) 0.028(2) 0.035(2) -0.0005(17) 0.0013(18) 0.0001(16)
N10 0.037(2) 0.0249(18) 0.0334(19) 0.0030(15) 0.0061(15) -0.0003(15)
C11 0.026(2) 0.027(2) 0.036(2) -0.0022(17) 0.0025(17) 0.0003(16)
C12 0.031(2) 0.034(2) 0.033(2) -0.0027(18) 0.0043(17) -0.0007(18)
C13 0.033(2) 0.030(2) 0.031(2) 0.0034(17) 0.0005(18) -0.0013(17)
C14 0.036(2) 0.026(2) 0.040(2) -0.0013(18) 0.0018(19) -0.0015(18)
C15 0.051(3) 0.034(3) 0.043(3) -0.008(2) -0.001(2) 0.006(2)
C16 0.044(3) 0.034(3) 0.067(4) 0.006(2) -0.001(2) -0.009(2)
C17 0.039(2) 0.024(2) 0.041(2) 0.0002(18) 0.0078(19) 0.0031(18)
N18 0.040(2) 0.0245(19) 0.0289(18) 0.0024(14) 0.0025(15) -0.0003(15)
C19 0.051(3) 0.022(2) 0.028(2) -0.0003(16) 0.0058(19) 0.0099(19)
C20 0.059(3) 0.035(3) 0.034(2) 0.007(2) 0.012(2) 0.006(2)
C21 0.046(3) 0.037(3) 0.048(3) 0.005(2) 0.017(2) -0.001(2)
C22 0.048(3) 0.029(2) 0.028(2) -0.0019(17) 0.0007(19) 0.0103(19)
C23 0.047(3) 0.041(3) 0.049(3) -0.015(2) -0.003(2) 0.016(2)
C24 0.074(4) 0.032(3) 0.035(3) 0.003(2) -0.008(2) 0.006(2)
C25 0.038(2) 0.030(2) 0.027(2) -0.0037(17) 0.0064(17) 0.0087(18)
N26 0.0295(18) 0.0245(19) 0.0321(19) -0.0006(14) 0.0068(15) 0.0028(14)
C27 0.027(2) 0.027(2) 0.0258(19) 0.0019(16) 0.0061(15) 0.0012(16)
C28 0.028(2) 0.035(2) 0.035(2) 0.0009(18) 0.0086(17) 0.0011(17)
C29 0.027(2) 0.042(3) 0.037(2) 0.0019(19) 0.0109(18) 0.0117(18)
C30 0.0251(19) 0.023(2) 0.030(2) -0.0004(16) 0.0051(16) -0.0009(15)
C31 0.030(2) 0.027(2) 0.040(2) -0.0025(18) 0.0064(18) -0.0040(17)
C32 0.029(2) 0.0208(19) 0.028(2) -0.0018(15) 0.0082(16) -0.0017(15)
C33 0.038(2) 0.027(2) 0.033(2) 0.0042(17) 0.0062(18) 0.0074(18)
C34 0.031(2) 0.029(2) 0.036(2) -0.0005(18) 0.0103(18) 0.0082(17)
C35 0.031(2) 0.024(2) 0.030(2) -0.0017(16) 0.0089(16) -0.0033(16)
C36 0.033(2) 0.035(2) 0.032(2) 0.0071(18) 0.0040(17) 0.0010(18)
C37 0.029(2) 0.031(2) 0.034(2) 0.0025(18) 0.0046(17) 0.0039(17)
N38 0.0319(19) 0.032(2) 0.0324(19) 0.0000(15) 0.0091(15) 0.0012(15)
S40 0.0340(5) 0.0253(5) 0.0332(5) 0.0000(4) 0.0112(4) -0.0014(4)
O40 0.060(2) 0.040(2) 0.0344(18) -0.0057(15) 0.0087(16) -0.0072(16)
C41 0.032(2) 0.036(3) 0.042(2) 0.006(2) 0.0150(19) 0.0017(19)
C42 0.044(3) 0.024(2) 0.047(3) 0.0029(19) 0.014(2) 0.0040(19)
S50 0.0870(12) 0.0547(10) 0.0748(11) 0.0124(8) 0.0366(9) 0.0037(8)
O50 0.062(2) 0.035(2) 0.059(2) 0.0142(18) 0.0132(19) -0.0045(17)
C51 0.072(5) 0.080(6) 0.098(6) 0.013(5) 0.028(4) -0.003(4)
C52 0.134(8) 0.068(5) 0.042(3) -0.002(3) 0.013(4) -0.001(5)
N60 0.094(6) 0.182(10) 0.064(5) -0.013(6) -0.016(4) 0.019(6)
C61 0.082(6) 0.154(10) 0.059(5) 0.010(6) -0.013(4) 0.010(6)
C62 0.132(11) 0.115(9) 0.085(7) -0.005(6) -0.019(7) 0.012(7)

loop_
_atom_type_symbol
_atom_type_description
_atom_type_scat_dispersion_real
_atom_type_scat_dispersion_imag
_atom_type_scat_source
C C 0.0181 0.0091 'International Tables Vol C Tables 4.2.6.8 and 6.1.1.4'
H H 0.0000 0.0000 'International Tables Vol C Tables 4.2.6.8 and 6.1.1.4'
N N 0.0311 0.0180 'International Tables Vol C Tables 4.2.6.8 and 6.1.1.4'
O O 0.0492 0.0322 'International Tables Vol C Tables 4.2.6.8 and 6.1.1.4'
S S 0.3331 0.5567 'International Tables Vol C Tables 4.2.6.8 and 6.1.1.4'
Cl Cl 0.3639 0.7018 'International Tables Vol C Tables 4.2.6.8 and 6.1.1.4'
Pt Pt -4.5932 6.9264 'International Tables Vol C Tables 4.2.6.8 and 6.1.1.4'

loop_
_geom_angle_atom_site_label_1
_geom_angle_atom_site_label_2
_geom_angle_atom_site_label_3
_geom_angle
N38 Pt S40 176.73(11)
N38 Pt Cl1 87.23(11)
S40 Pt Cl1 94.41(4)
N38 Pt Cl2 88.98(11)
S40 Pt Cl2 89.43(4)
Cl1 Pt Cl2 176.02(4)
C5 C1 N2 106.8(4)
C5 C1 C30 131.2(4)
N2 C1 C30 122.0(4)
C1 N2 C3 110.4(3)
C4 C3 N2 106.6(4)
C4 C3 C6 131.9(4)
N2 C3 C6 121.5(4)
C3 C4 C5 108.1(4)
C1 C5 C4 108.0(4)
C3 C6 C9 109.8(3)
C3 C6 C8 108.4(4)
C9 C6 C8 109.0(4)
C3 C6 C7 109.8(4)
C9 C6 C7 111.8(4)
C8 C6 C7 108.1(4)
C13 C9 N10 107.2(4)
C13 C9 C6 130.6(4)
N10 C9 C6 122.1(4)
C9 N10 C11 109.7(4)
C12 C11 N10 107.3(4)
C12 C11 C14 131.3(4)
N10 C11 C14 120.9(4)
C11 C12 C13 107.8(4)
C9 C13 C12 108.1(4)
C17 C14 C11 110.5(4)
C17 C14 C15 110.3(4)
C11 C14 C15 109.2(4)
C17 C14 C16 109.9(4)
C11 C14 C16 108.7(4)
C15 C14 C16 108.3(4)
C21 C17 N18 106.8(4)
C21 C17 C14 130.9(5)
N18 C17 C14 122.2(4)
C17 N18 C19 110.9(4)
C20 C19 N18 106.0(4)
C20 C19 C22 131.7(4)
N18 C19 C22 122.3(4)
C19 C20 C21 108.5(4)
C17 C21 C20 107.8(5)
C19 C22 C25 112.0(4)
C19 C22 C23 110.3(4)
C25 C22 C23 109.4(4)
C19 C22 C24 109.1(5)
C25 C22 C24 108.2(4)
C23 C22 C24 107.7(4)
C29 C25 N26 106.8(4)
C29 C25 C22 130.0(4)
N26 C25 C22 122.8(4)
C27 N26 C25 110.2(4)
C28 C27 N26 106.3(4)
C28 C27 C30 129.7(4)
N26 C27 C30 124.0(4)
C27 C28 C29 108.7(4)
C25 C29 C28 108.1(4)
C27 C30 C1 110.8(3)
C27 C30 C31 108.3(3)
C1 C30 C31 108.4(3)
C27 C30 C32 111.9(3)
C1 C30 C32 111.1(3)
C31 C30 C32 106.1(3)
C33 C32 C37 117.7(4)
C33 C32 C30 121.3(4)
C37 C32 C30 120.7(4)
C34 C33 C32 121.2(4)
C33 C34 C35 120.2(4)
C34 C35 C36 119.8(4)
C34 C35 N38 119.5(4)
C36 C35 N38 120.7(4)
C37 C36 C35 119.3(4)
C36 C37 C32 121.8(4)
C35 N38 Pt 112.5(3)
O40 S40 C42 108.5(2)
O40 S40 C41 109.6(2)
C42 S40 C41 100.7(2)
O40 S40 Pt 115.06(16)
C42 S40 Pt 112.24(18)
C41 S40 Pt 109.84(17)
O50 S50 C52 109.6(4)
O50 S50 C51 107.2(4)
C52 S50 C51 96.8(4)
N60 C61 C62 179.6(14)

loop_
_geom_bond_atom_site_label_1
_geom_bond_atom_site_label_2
_geom_bond_distance
Pt N38 2.095(4)
Pt S40 2.2132(11)
Pt Cl1 2.2980(11)
Pt Cl2 2.3090(11)
C1 C5 1.374(6)
C1 N2 1.379(5)
C1 C30 1.518(6)
N2 C3 1.382(5)
C3 C4 1.376(6)
C3 C6 1.516(6)
C4 C5 1.416(6)
C6 C9 1.525(6)
C6 C8 1.537(6)
C6 C7 1.538(7)
C9 C13 1.362(7)
C9 N10 1.376(6)
N10 C11 1.384(6)
C11 C12 1.360(7)
C11 C14 1.526(6)
C12 C13 1.419(7)
C14 C17 1.505(7)
C14 C15 1.538(7)
C14 C16 1.539(7)
C17 C21 1.365(7)
C17 N18 1.372(6)
N18 C19 1.386(6)
C19 C20 1.364(8)
C19 C22 1.503(7)
C20 C21 1.424(8)
C22 C25 1.530(7)
C22 C23 1.534(7)
C22 C24 1.538(7)
C25 C29 1.369(7)
C25 N26 1.382(6)
N26 C27 1.376(6)
C27 C28 1.375(6)
C27 C30 1.518(6)
C28 C29 1.397(7)
C30 C31 1.542(6)
C30 C32 1.543(6)
C32 C33 1.394(6)
C32 C37 1.394(6)
C33 C34 1.378(7)
C34 C35 1.383(6)
C35 C36 1.394(6)
C35 N38 1.456(6)
C36 C37 1.379(7)
S40 O40 1.466(4)
S40 C42 1.768(5)
S40 C41 1.776(5)
S50 O50 1.466(5)
S50 C52 1.740(8)
S50 C51 1.785(9)
N60 C61 1.183(15)
C61 C62 1.462(16)
